data_7230941
loop_
_publ_author_name
'Hatcher, Lauren E.'

_publ_section_title
;
 Understanding solid-state photoswitching in [Re(OMe2-bpy)(CO)3(\h1-NO2)]
 crystals via in situ photocrystallography
;
_journal_issue 39
_journal_name_full CrystEngComm
_journal_page_first 5990
_journal_paper_doi 10.1039/C8CE00774H
_journal_volume 20
_journal_year 2018
_chemical_formula_moiety 'C15 H12 N3 O7 Re'
_chemical_formula_sum 'C15 H12 N3 O7 Re'
_chemical_formula_weight 532.48
_chemical_name_systematic
;
Nitro-(4,4'-dimethoxy-2,2'-bipyridine)-rhenium(I)-tricarbonyl
;
_chemical_properties_physical Light-sensitive,Photo-sensitive
_space_group_crystal_system tetragonal
_space_group_IT_number 82
_space_group_name_Hall 'I -4'
_space_group_name_H-M_alt 'I -4'
_symmetry_space_group_name_Hall 'I -4'
_symmetry_space_group_name_H-M 'I -4'
_atom_sites_solution_hydrogens geom
_audit_creation_method SHELXL-2014
_audit_update_record
;
2018-05-11 deposited with the CCDC.
2018-06-19 downloaded from the CCDC.
;
_cell_angle_alpha 90
_cell_angle_beta 90
_cell_angle_gamma 90
_cell_formula_units_Z 8
_cell_length_a 22.581(2)
_cell_length_b 22.581(2)
_cell_length_c 6.6650(14)
_cell_measurement_reflns_used 1046
_cell_measurement_temperature 230(2)
_cell_measurement_theta_max 27.9210
_cell_measurement_theta_min 3.5930
_cell_volume 3398.5(8)
_computing_cell_refinement 'CrysAlisPro 1.171.38.43 (Rigaku OD, 2015)'
_computing_data_collection 'CrysAlisPro 1.171.38.43 (Rigaku OD, 2015)'
_computing_data_reduction 'CrysAlisPro 1.171.38.43 (Rigaku OD, 2015)'
_computing_molecular_graphics 'Olex2 (Dolomanov et al., 2009)'
_computing_publication_material 'Olex2 (Dolomanov et al., 2009)'
_computing_structure_refinement 'ShelXL (Sheldrick, 2015)'
_computing_structure_solution 'ShelXS (Sheldrick, 2015)'
_diffrn_ambient_temperature 230(2)
_diffrn_detector_area_resol_mean 10.3795
_diffrn_measured_fraction_theta_full 0.998
_diffrn_measured_fraction_theta_max 0.998
_diffrn_measurement_device_type 'Xcalibur, Atlas, Gemini ultra'
_diffrn_measurement_method '\w scans'
_diffrn_radiation_type MoK\a
_diffrn_radiation_wavelength 0.71073
_diffrn_reflns_av_R_equivalents 0.1444
_diffrn_reflns_av_unetI/netI 0.1911
_diffrn_reflns_Laue_measured_fraction_full 0.998
_diffrn_reflns_Laue_measured_fraction_max 0.998
_diffrn_reflns_limit_h_max 19
_diffrn_reflns_limit_h_min -25
_diffrn_reflns_limit_k_max 19
_diffrn_reflns_limit_k_min -25
_diffrn_reflns_limit_l_max 7
_diffrn_reflns_limit_l_min -7
_diffrn_reflns_number 6266
_diffrn_reflns_point_group_measured_fraction_full 0.993
_diffrn_reflns_point_group_measured_fraction_max 0.993
_diffrn_reflns_theta_full 23.237
_diffrn_reflns_theta_max 23.237
_diffrn_reflns_theta_min 2.853
_diffrn_source_type 'Enhance (Mo) X-ray Source'
_exptl_absorpt_coefficient_mu 7.196
_exptl_absorpt_correction_T_max 0.853
_exptl_absorpt_correction_T_min 0.743
_exptl_absorpt_correction_type analytical
_exptl_absorpt_process_details
;
CrysAlisPro 1.171.38.43 (Rigaku Oxford Diffraction, 2015)
Analytical numeric absorption correction using a multifaceted crystal
            model based on expressions derived by R.C. Clark & J.S. Reid.
(Clark, R. C. & Reid, J. S. (1995). Acta Cryst. A51, 887-897)
Empirical absorption correction using spherical harmonics,
 implemented in SCALE3 ABSPACK scaling algorithm.
;
_exptl_crystal_colour yellow
_exptl_crystal_density_diffrn 2.081
_exptl_crystal_description needle
_exptl_crystal_F_000 2032
_exptl_crystal_size_max 0.309
_exptl_crystal_size_mid 0.033
_exptl_crystal_size_min 0.022
_refine_diff_density_max 2.743
_refine_diff_density_min -1.702
_refine_diff_density_rms 0.221
_refine_ls_abs_structure_details
;
 Flack x determined using 342 quotients [(I+)-(I-)]/[(I+)+(I-)]
 (Parsons, Flack and Wagner, Acta Cryst. B69 (2013) 249-259).
;
_refine_ls_abs_structure_Flack -0.04(5)
_refine_ls_extinction_method none
_refine_ls_goodness_of_fit_ref 1.035
_refine_ls_hydrogen_treatment constr
_refine_ls_matrix_type full
_refine_ls_number_parameters 235
_refine_ls_number_reflns 2430
_refine_ls_number_restraints 263
_refine_ls_restrained_S_all 0.982
_refine_ls_R_factor_all 0.1282
_refine_ls_R_factor_gt 0.0934
_refine_ls_shift/su_max 0.000
_refine_ls_shift/su_mean 0.000
_refine_ls_structure_factor_coef Fsqd
_refine_ls_weighting_details 'w=1/[\s^2^(Fo^2^)+(0.0875P)^2^] where P=(Fo^2^+2Fc^2^)/3'
_refine_ls_weighting_scheme calc
_refine_ls_wR_factor_gt 0.1922
_refine_ls_wR_factor_ref 0.2233
_reflns_Friedel_coverage 0.807
_reflns_Friedel_fraction_full 0.988
_reflns_Friedel_fraction_max 0.988
_reflns_number_gt 1617
_reflns_number_total 2430
_reflns_threshold_expression 'I > 2\s(I)'
_cod_data_source_file c8ce00774h2.cif
_cod_data_source_block PSS_230K
_cod_depositor_comments 'Adding full bibliography for 7230920--7230941.cif.'
_cod_original_cell_volume 3398.3(10)
_cod_database_code 7230941
_shelx_space_group_comment
;
The symmetry employed for this shelxl refinement is uniquely defined
by the following loop, which should always be used as a source of
symmetry information in preference to the above space-group names.
They are only intended as comments.
;

loop_
_space_group_symop_operation_xyz
'x, y, z'
'y, -x, -z'
'-x, -y, z'
'-y, x, -z'
'x+1/2, y+1/2, z+1/2'
'y+1/2, -x+1/2, -z+1/2'
'-x+1/2, -y+1/2, z+1/2'
'-y+1/2, x+1/2, -z+1/2'

loop_
_atom_site_label
_atom_site_type_symbol
_atom_site_fract_x
_atom_site_fract_y
_atom_site_fract_z
_atom_site_U_iso_or_equiv
_atom_site_adp_type
_atom_site_occupancy
_atom_site_site_symmetry_order
_atom_site_calc_flag
_atom_site_refinement_flags_posn
_atom_site_refinement_flags_adp
_atom_site_refinement_flags_occupancy
_atom_site_disorder_assembly
_atom_site_disorder_group
C1 C 0.6386(18) 0.5572(17) 0.846(7) 0.045(4) Uani 1 1 d . U . . .
C2 C 0.6745(19) 0.601(2) 0.521(7) 0.049(4) Uani 1 1 d . U . . .
C3 C 0.6322(19) 0.4921(19) 0.518(7) 0.048(5) Uani 1 1 d . U . . .
C4 C 0.7841(18) 0.5186(19) 0.301(6) 0.046(8) Uani 1 1 d . U . . .
H4 H 0.7631 0.5509 0.2513 0.056 Uiso 1 1 calc R U . . .
C5 C 0.8312(17) 0.5019(19) 0.182(8) 0.051(9) Uani 1 1 d . U . . .
H5 H 0.8427 0.5219 0.0667 0.061 Uiso 1 1 calc R U . . .
C6 C 0.8606(19) 0.450(2) 0.259(6) 0.046(9) Uani 1 1 d . U . . .
C7 C 0.842(2) 0.426(2) 0.429(7) 0.060(12) Uani 1 1 d . U . . .
H7 H 0.8636 0.3946 0.4808 0.073 Uiso 1 1 calc R U . . .
C8 C 0.7926(19) 0.4466(19) 0.539(7) 0.047(8) Uani 1 1 d . U . . .
C9 C 0.7711(18) 0.4207(18) 0.729(6) 0.042(8) Uani 1 1 d . U . . .
C10 C 0.7940(18) 0.3724(18) 0.817(7) 0.048(9) Uani 1 1 d . U . . .
H10 H 0.8245 0.3519 0.7539 0.057 Uiso 1 1 calc R U . . .
C11 C 0.7713(19) 0.3514(19) 1.010(7) 0.047(9) Uani 1 1 d . U . . .
C12 C 0.7224(19) 0.3817(18) 1.086(7) 0.049(9) Uani 1 1 d . U . . .
H12 H 0.7039 0.3681 1.2013 0.058 Uiso 1 1 calc R U . . .
C13 C 0.7013(17) 0.4318(17) 0.991(6) 0.039(7) Uani 1 1 d . U . . .
H13 H 0.6708 0.4530 1.0519 0.047 Uiso 1 1 calc R U . . .
C14 C 0.931(2) 0.451(2) -0.016(8) 0.087(19) Uani 1 1 d . U . . .
H14A H 0.8988 0.4539 -0.1105 0.130 Uiso 1 1 calc R U . . .
H14B H 0.9616 0.4269 -0.0705 0.130 Uiso 1 1 calc R U . . .
H14C H 0.9459 0.4901 0.0107 0.130 Uiso 1 1 calc R U . . .
C15 C 0.771(2) 0.283(2) 1.261(7) 0.064(13) Uani 1 1 d . U . . .
H15A H 0.7373 0.2602 1.2257 0.097 Uiso 1 1 calc R U . . .
H15B H 0.7591 0.3162 1.3430 0.097 Uiso 1 1 calc R U . . .
H15C H 0.7988 0.2594 1.3342 0.097 Uiso 1 1 calc R U . . .
N2 N 0.7624(14) 0.4968(14) 0.476(5) 0.045(3) Uani 1 1 d . U . . .
N3 N 0.7239(15) 0.4523(14) 0.805(6) 0.045(4) Uani 1 1 d . U . . .
O3 O 0.6088(15) 0.5696(15) 0.989(5) 0.077(10) Uani 1 1 d . U . . .
O4 O 0.6611(15) 0.6458(14) 0.423(5) 0.070(10) Uani 1 1 d . U . . .
O5 O 0.5935(16) 0.4681(15) 0.432(5) 0.083(12) Uani 1 1 d . U . . .
O6 O 0.9090(13) 0.4248(13) 0.172(5) 0.059(8) Uani 1 1 d . U . . .
O7 O 0.7990(13) 0.3052(14) 1.082(5) 0.060(8) Uani 1 1 d . U . . .
Re1 Re 0.69450(8) 0.53271(8) 0.6585(3) 0.0461(6) Uani 1 1 d D U . . .
N1 N 0.772(2) 0.5798(6) 0.8088(17) 0.052(3) Uani 0.74(4) 1 d . U P A 1
O1 O 0.8215(16) 0.5624(11) 0.775(3) 0.052(3) Uani 0.74(4) 1 d . U P A 1
O2 O 0.7627(17) 0.6218(13) 0.921(4) 0.052(3) Uani 0.74(4) 1 d . U P A 1
N1A N 0.776(3) 0.6109(15) 0.895(4) 0.052(3) Uani 0.26(4) 1 d D U P A 2
O1A O 0.7744(12) 0.5663(13) 0.773(3) 0.052(3) Uani 0.26(4) 1 d D U P A 2
O2A O 0.722(3) 0.6281(19) 0.927(6) 0.052(3) Uani 0.26(4) 1 d D U P A 2

loop_
_atom_site_aniso_label
_atom_site_aniso_U_11
_atom_site_aniso_U_22
_atom_site_aniso_U_33
_atom_site_aniso_U_23
_atom_site_aniso_U_13
_atom_site_aniso_U_12
C1 0.042(6) 0.038(9) 0.056(6) 0.006(5) -0.003(5) 0.002(5)
C2 0.043(8) 0.042(5) 0.064(8) 0.005(5) -0.003(6) 0.000(4)
C3 0.046(6) 0.040(8) 0.058(9) 0.006(6) -0.006(6) -0.003(5)
C4 0.039(12) 0.046(12) 0.055(8) 0.004(9) -0.005(9) 0.002(10)
C5 0.042(12) 0.056(13) 0.054(10) 0.008(10) -0.004(10) 0.009(11)
C6 0.041(11) 0.053(14) 0.044(10) 0.002(10) -0.007(9) 0.006(11)
C7 0.058(14) 0.068(16) 0.055(12) 0.015(13) 0.007(12) 0.022(14)
C8 0.045(11) 0.045(10) 0.051(9) 0.002(8) -0.001(9) 0.004(10)
C9 0.039(11) 0.039(9) 0.048(8) -0.003(8) -0.005(8) 0.000(9)
C10 0.043(13) 0.046(10) 0.054(10) 0.005(9) 0.004(10) 0.007(11)
C11 0.045(13) 0.044(11) 0.054(10) 0.003(9) 0.005(10) 0.005(11)
C12 0.046(14) 0.044(11) 0.056(11) 0.004(10) 0.006(11) 0.006(11)
C13 0.036(12) 0.033(10) 0.048(8) -0.007(7) -0.007(8) -0.006(9)
C14 0.09(3) 0.10(3) 0.074(18) 0.04(2) 0.03(2) 0.04(2)
C15 0.06(2) 0.07(2) 0.069(15) 0.018(16) 0.009(15) 0.010(17)
N2 0.040(5) 0.042(6) 0.053(5) 0.001(4) -0.005(4) -0.001(4)
N3 0.042(6) 0.040(4) 0.052(6) 0.000(4) -0.002(5) 0.002(4)
O3 0.09(2) 0.06(2) 0.080(11) 0.005(12) 0.030(14) 0.010(17)
O4 0.08(2) 0.053(9) 0.083(18) 0.017(12) -0.005(17) 0.008(12)
O5 0.080(15) 0.065(19) 0.10(2) 0.012(17) -0.040(18) -0.022(14)
O6 0.056(11) 0.068(14) 0.054(11) 0.017(11) 0.006(10) 0.022(11)
O7 0.057(14) 0.055(11) 0.068(12) 0.014(9) 0.011(10) 0.015(10)
Re1 0.0413(11) 0.0390(11) 0.0579(10) 0.0025(10) -0.0035(9) 0.0004(10)
N1 0.044(4) 0.049(6) 0.064(7) -0.003(5) -0.004(4) -0.002(4)
O1 0.044(4) 0.049(6) 0.064(7) -0.003(5) -0.004(4) -0.002(4)
O2 0.044(4) 0.049(6) 0.064(7) -0.003(5) -0.004(4) -0.002(4)
N1A 0.044(4) 0.049(6) 0.064(7) -0.003(5) -0.004(4) -0.002(4)
O1A 0.044(4) 0.049(6) 0.064(7) -0.003(5) -0.004(4) -0.002(4)
O2A 0.044(4) 0.049(6) 0.064(7) -0.003(5) -0.004(4) -0.002(4)

loop_
_atom_type_symbol
_atom_type_description
_atom_type_scat_dispersion_real
_atom_type_scat_dispersion_imag
_atom_type_scat_source
C C 0.0033 0.0016 'International Tables Vol C Tables 4.2.6.8 and 6.1.1.4'
H H 0.0000 0.0000 'International Tables Vol C Tables 4.2.6.8 and 6.1.1.4'
N N 0.0061 0.0033 'International Tables Vol C Tables 4.2.6.8 and 6.1.1.4'
O O 0.0106 0.0060 'International Tables Vol C Tables 4.2.6.8 and 6.1.1.4'
Re Re -1.0185 7.2310 'International Tables Vol C Tables 4.2.6.8 and 6.1.1.4'

loop_
_exptl_crystal_face_index_h
_exptl_crystal_face_index_k
_exptl_crystal_face_index_l
_exptl_crystal_face_perp_dist
-1 1 0 0.0110
1 1 0 0.0214
-1 -1 0 0.0116
-1 -2 2 0.1260
1 -1 -1 0.1515
-2 1 1 0.1131
1 -1 0 0.0110

loop_
_geom_angle_atom_site_label_1
_geom_angle_atom_site_label_2
_geom_angle_atom_site_label_3
_geom_angle
O3 C1 Re1 169(4)
O4 C2 Re1 178(4)
O5 C3 Re1 179(4)
N2 C4 C5 132(4)
C4 C5 C6 112(4)
C7 C6 O6 117(4)
C7 C6 C5 119(4)
O6 C6 C5 124(4)
C6 C7 C8 124(5)
N2 C8 C7 120(4)
N2 C8 C9 115(4)
C7 C8 C9 125(4)
C10 C9 N3 124(4)
C10 C9 C8 125(4)
N3 C9 C8 111(4)
C9 C10 C11 121(4)
O7 C11 C12 130(4)
O7 C11 C10 114(4)
C12 C11 C10 116(4)
C13 C12 C11 121(4)
C12 C13 N3 123(4)
C4 N2 C8 112(4)
C4 N2 Re1 128(3)
C8 N2 Re1 120(3)
C9 N3 C13 115(4)
C9 N3 Re1 120(3)
C13 N3 Re1 124(3)
C6 O6 C14 118(3)
C11 O7 C15 112(4)
C2 Re1 C1 85.3(19)
C2 Re1 C3 88.8(18)
C1 Re1 C3 88(2)
C2 Re1 O1A 95.0(14)
C1 Re1 O1A 103.5(16)
C3 Re1 O1A 167.8(18)
C2 Re1 N2 102.3(17)
C1 Re1 N2 172.1(16)
C3 Re1 N2 93.9(15)
O1A Re1 N2 74.0(14)
C2 Re1 N3 175.7(17)
C1 Re1 N3 98.9(15)
C3 Re1 N3 92.6(15)
O1A Re1 N3 82.9(11)
N2 Re1 N3 73.5(13)
C2 Re1 N1 90.9(14)
C1 Re1 N1 95.0(15)
C3 Re1 N1 176.5(16)
N2 Re1 N1 82.8(12)
N3 Re1 N1 87.5(10)
O1 N1 O2 121(4)
O1 N1 Re1 118.6(16)
O2 N1 Re1 120(4)
O1A N1A O2A 107.7(16)
N1A O1A Re1 122(2)

loop_
_geom_bond_atom_site_label_1
_geom_bond_atom_site_label_2
_geom_bond_distance
C1 O3 1.20(5)
C1 Re1 1.86(4)
C2 O4 1.24(5)
C2 Re1 1.85(5)
C3 O5 1.18(5)
C3 Re1 1.92(4)
C4 N2 1.36(5)
C4 C5 1.38(6)
C5 C6 1.44(6)
C6 C7 1.32(6)
C6 O6 1.36(5)
C7 C8 1.42(6)
C8 N2 1.39(5)
C8 C9 1.48(6)
C9 C10 1.34(5)
C9 N3 1.38(5)
C10 C11 1.47(6)
C11 O7 1.31(5)
C11 C12 1.39(6)
C12 C13 1.38(5)
C13 N3 1.42(6)
C14 O6 1.47(5)
C15 O7 1.43(5)
N2 Re1 2.12(3)
N3 Re1 2.17(3)
Re1 O1A 2.099(15)
Re1 N1 2.28(4)
N1 O1 1.21(5)
N1 O2 1.23(4)
N1A O1A 1.299(15)
N1A O2A 1.302(15)
